data_7056975
loop_
_publ_author_name
'Xu, Xiuling'
'Hu, Fan'
'Ma, Yuwei'
'Gao, Jinming'
'Shuai, Qi'

_publ_section_title
;
 Facile microwave synthesis, structural diversity and herbicidal activity
 of six novel alkaline-earth metal complexes (AECs) based on skeletal
 isomerization chlorophenoxyacetic acids
;
_journal_issue 6
_journal_name_full 'New Journal of Chemistry'
_journal_page_first 4155
_journal_paper_doi 10.1039/C8NJ00107C
_journal_volume 42
_journal_year 2018
_chemical_formula_sum 'C16 H22 Ba Cl2 O11'
_chemical_formula_weight 598.57
_space_group_crystal_system triclinic
_space_group_IT_number 2
_space_group_name_Hall '-P 1'
_space_group_name_H-M_alt 'P -1'
_symmetry_space_group_name_Hall '-P 1'
_symmetry_space_group_name_H-M 'P -1'
_atom_sites_solution_hydrogens mixed
_audit_creation_method SHELXL-2014/7
_audit_update_record
;
2018-01-29 deposited with the CCDC.
2018-02-05 downloaded from the CCDC.
;
_cell_angle_alpha 82.464(3)
_cell_angle_beta 89.801(2)
_cell_angle_gamma 87.715(3)
_cell_formula_units_Z 2
_cell_length_a 7.1090(10)
_cell_length_b 7.4780(10)
_cell_length_c 21.187(4)
_cell_measurement_reflns_used 5051
_cell_measurement_temperature 298(2)
_cell_measurement_theta_max 27.42
_cell_measurement_theta_min 2.75
_cell_volume 1115.7(3)
_computing_structure_refinement 'SHELXL-2014/7 (Sheldrick, 2014)'
_diffrn_ambient_temperature 298(2)
_diffrn_measured_fraction_theta_full 0.987
_diffrn_measured_fraction_theta_max 0.983
_diffrn_measurement_device_type CCD
_diffrn_radiation_type MoK\a
_diffrn_radiation_wavelength 0.71073
_diffrn_reflns_av_R_equivalents 0.0532
_diffrn_reflns_av_unetI/netI 0.0866
_diffrn_reflns_Laue_measured_fraction_full 0.987
_diffrn_reflns_Laue_measured_fraction_max 0.983
_diffrn_reflns_limit_h_max 9
_diffrn_reflns_limit_h_min -7
_diffrn_reflns_limit_k_max 9
_diffrn_reflns_limit_k_min -9
_diffrn_reflns_limit_l_max 26
_diffrn_reflns_limit_l_min -27
_diffrn_reflns_number 7359
_diffrn_reflns_point_group_measured_fraction_full 0.987
_diffrn_reflns_point_group_measured_fraction_max 0.983
_diffrn_reflns_theta_full 25.242
_diffrn_reflns_theta_max 27.437
_diffrn_reflns_theta_min 0.969
_exptl_absorpt_coefficient_mu 2.072
_exptl_absorpt_correction_type multi-scan
_exptl_absorpt_process_details sadabs
_exptl_crystal_colour colorless
_exptl_crystal_density_diffrn 1.782
_exptl_crystal_description Block
_exptl_crystal_F_000 592
_exptl_crystal_size_max 0.180
_exptl_crystal_size_mid 0.120
_exptl_crystal_size_min 0.080
_exptl_transmission_factor_max 0.864
_exptl_transmission_factor_min 0.864
_refine_diff_density_max 1.587
_refine_diff_density_min -1.100
_refine_diff_density_rms 0.226
_refine_ls_extinction_method none
_refine_ls_goodness_of_fit_ref 1.051
_refine_ls_hydrogen_treatment constr
_refine_ls_matrix_type full
_refine_ls_number_parameters 426
_refine_ls_number_reflns 5010
_refine_ls_number_restraints 8
_refine_ls_restrained_S_all 1.051
_refine_ls_R_factor_all 0.0564
_refine_ls_R_factor_gt 0.0524
_refine_ls_shift/su_max 0.061
_refine_ls_shift/su_mean 0.002
_refine_ls_structure_factor_coef Fsqd
_refine_ls_weighting_details 'w=1/[\s^2^(Fo^2^)+(0.1040P)^2^] where P=(Fo^2^+2Fc^2^)/3'
_refine_ls_weighting_scheme calc
_refine_ls_wR_factor_gt 0.1412
_refine_ls_wR_factor_ref 0.1558
_reflns_Friedel_coverage 0.000
_reflns_number_gt 4604
_reflns_number_total 5010
_reflns_threshold_expression 'I > 2\s(I)'
_cod_data_source_file c8nj00107c2.cif
_cod_data_source_block CL31
_cod_depositor_comments 'Adding full bibliography for 7056970--7056975.cif.'
_cod_database_code 7056975
_shelx_shelxl_version_number 2014/7
_shelx_space_group_comment
;
The symmetry employed for this shelxl refinement is uniquely defined
by the following loop, which should always be used as a source of
symmetry information in preference to the above space-group names.
They are only intended as comments.
;
_shelx_estimated_absorpt_t_min 0.707
_shelx_estimated_absorpt_t_max 0.852

loop_
_space_group_symop_operation_xyz
'x, y, z'
'-x, -y, -z'

loop_
_atom_site_label
_atom_site_type_symbol
_atom_site_fract_x
_atom_site_fract_y
_atom_site_fract_z
_atom_site_U_iso_or_equiv
_atom_site_adp_type
_atom_site_occupancy
_atom_site_site_symmetry_order
_atom_site_calc_flag
_atom_site_refinement_flags_posn
_atom_site_refinement_flags_adp
_atom_site_refinement_flags_occupancy
_atom_site_disorder_assembly
_atom_site_disorder_group
O6W O 0.2897(17) 0.353(3) 0.2230(7) 0.137(8) Uani 0.5 1 d . . P . .
H6WA H 0.4050 0.3172 0.2218 0.205 Uiso 0.5 1 d R U P . .
H6WB H 0.2719 0.2682 0.2530 0.205 Uiso 0.5 1 d R U P . .
Ba1 Ba 0.76226(3) 0.52654(3) -0.05136(2) 0.02942(14) Uani 1 1 d . . . . .
Cl1 Cl 0.6283(8) 0.6230(8) 0.43671(19) 0.0943(15) Uani 0.5 1 d . . P A 1
Cl2 Cl 1.1667(6) 0.1878(6) 0.41256(18) 0.0724(11) Uani 0.5 1 d . . P B 1
Cl1' Cl 0.6163(8) 0.9119(8) 0.44648(19) 0.0934(15) Uani 0.5 1 d . . P C 2
Cl2' Cl 1.1778(6) 0.4093(7) 0.40705(18) 0.0728(11) Uani 0.5 1 d . . P D 2
O2 O 0.5752(6) 0.9755(6) 0.09672(18) 0.0514(10) Uani 1 1 d . . . . .
O4 O 0.8512(5) 0.4643(5) 0.07973(16) 0.0361(7) Uani 1 1 d . . . . .
O5 O 0.5626(5) 0.4453(7) 0.11881(19) 0.0560(11) Uani 1 1 d . . . . .
O6 O 0.6790(15) 0.3229(15) 0.2351(4) 0.042(2) Uani 0.5 1 d . . P B 1
O6' O 0.6717(14) 0.4268(19) 0.2347(5) 0.054(3) Uani 0.5 1 d . . P D 2
C1 C 0.7299(7) 0.9586(7) 0.1251(2) 0.0328(9) Uani 1 1 d . . . . .
C2 C 0.7160(9) 0.9135(14) 0.1959(3) 0.067(2) Uani 1 1 d . . . . .
H2A H 0.6730 1.0193 0.2148 0.080 Uiso 1 1 calc R U . E 1
H2B H 0.6266 0.8196 0.2066 0.080 Uiso 1 1 calc R U . E 1
O3 O 0.907(3) 0.850(2) 0.2210(6) 0.059(4) Uani 0.5 1 d D . P A 1
C3 C 0.9285(17) 0.7937(19) 0.2840(5) 0.047(3) Uani 0.5 1 d D . P A 1
C4 C 1.110(2) 0.787(3) 0.3068(7) 0.062(4) Uani 0.5 1 d . . P A 1
H4 H 1.2080 0.8228 0.2796 0.075 Uiso 0.5 1 calc R U P A 1
C5 C 1.146(2) 0.725(2) 0.3718(7) 0.072(4) Uani 0.5 1 d . . P A 1
H5 H 1.2681 0.7189 0.3875 0.087 Uiso 0.5 1 calc R U P A 1
C6 C 0.996(3) 0.6723(19) 0.4125(6) 0.071(5) Uani 0.5 1 d . . P A 1
H6 H 1.0168 0.6303 0.4553 0.085 Uiso 0.5 1 calc R U P A 1
C7 C 0.819(2) 0.6848(17) 0.3874(5) 0.054(3) Uani 0.5 1 d . . P A 1
C8 C 0.7789(19) 0.7439(16) 0.3241(5) 0.049(3) Uani 0.5 1 d . . P A 1
H8 H 0.6560 0.7501 0.3088 0.058 Uiso 0.5 1 calc R U P A 1
O3' O 0.895(2) 0.934(2) 0.2227(6) 0.050(3) Uani 0.5 1 d D . P C 2
C3' C 0.9121(17) 0.9259(18) 0.2869(5) 0.043(2) Uani 0.5 1 d D . P C 2
C4' C 1.095(2) 0.916(2) 0.3089(7) 0.056(3) Uani 0.5 1 d . . P C 2
H4' H 1.1952 0.9177 0.2806 0.067 Uiso 0.5 1 calc R U P C 2
C5' C 1.127(2) 0.903(3) 0.3745(7) 0.069(4) Uani 0.5 1 d . . P C 2
H5' H 1.2504 0.8949 0.3895 0.083 Uiso 0.5 1 calc R U P C 2
C6' C 0.981(2) 0.901(2) 0.4176(6) 0.067(4) Uani 0.5 1 d . . P C 2
H6' H 1.0037 0.8920 0.4611 0.081 Uiso 0.5 1 calc R U P C 2
C7' C 0.805(2) 0.9131(18) 0.3949(5) 0.055(3) Uani 0.5 1 d . . P C 2
C8' C 0.7656(18) 0.9260(19) 0.3300(5) 0.051(3) Uani 0.5 1 d . . P C 2
H8' H 0.6416 0.9347 0.3158 0.061 Uiso 0.5 1 calc R U P C 2
C9 C 0.7348(6) 0.4399(6) 0.1240(2) 0.0259(8) Uani 1 1 d . . . . .
C10 C 0.8208(7) 0.3991(11) 0.1898(2) 0.0535(17) Uani 1 1 d . . . . .
H10A H 0.9269 0.3137 0.1890 0.064 Uiso 1 1 calc R U . B 1
H10B H 0.8662 0.5089 0.2030 0.064 Uiso 1 1 calc R U . B 1
C11 C 0.7285(18) 0.2572(15) 0.2967(5) 0.038(2) Uani 0.5 1 d . . P B 1
C12 C 0.9099(16) 0.2545(16) 0.3200(5) 0.041(2) Uani 0.5 1 d . . P B 1
H12 H 1.0086 0.2943 0.2935 0.049 Uiso 0.5 1 calc R U P B 1
C13 C 0.9418(17) 0.1911(15) 0.3839(5) 0.045(2) Uani 0.5 1 d . . P B 1
C14 C 0.797(2) 0.1326(19) 0.4230(5) 0.057(3) Uani 0.5 1 d . . P B 1
H14 H 0.8201 0.0901 0.4656 0.068 Uiso 0.5 1 calc R U P B 1
C15 C 0.620(2) 0.137(2) 0.3990(5) 0.062(4) Uani 0.5 1 d . . P B 1
H15 H 0.5220 0.0963 0.4257 0.075 Uiso 0.5 1 calc R U P B 1
C16 C 0.5809(17) 0.2012(18) 0.3360(5) 0.048(3) Uani 0.5 1 d . . P B 1
H16 H 0.4583 0.2065 0.3205 0.057 Uiso 0.5 1 calc R U P B 1
C11' C 0.7287(16) 0.4249(19) 0.2980(5) 0.043(3) Uani 0.5 1 d . . P D 2
C12' C 0.9131(16) 0.4184(16) 0.3181(5) 0.042(2) Uani 0.5 1 d . . P D 2
H12' H 1.0124 0.4170 0.2895 0.050 Uiso 0.5 1 calc R U P D 2
C13' C 0.9440(17) 0.4142(17) 0.3815(5) 0.046(2) Uani 0.5 1 d . . P D 2
C14' C 0.793(2) 0.424(2) 0.4246(6) 0.061(3) Uani 0.5 1 d . . P D 2
H14' H 0.8174 0.4293 0.4674 0.073 Uiso 0.5 1 calc R U P D 2
C15' C 0.618(2) 0.425(2) 0.4041(5) 0.066(4) Uani 0.5 1 d . . P D 2
H15' H 0.5191 0.4223 0.4331 0.079 Uiso 0.5 1 calc R U P D 2
C16' C 0.5799(17) 0.431(2) 0.3404(5) 0.054(3) Uani 0.5 1 d . . P D 2
H16' H 0.4562 0.4386 0.3259 0.064 Uiso 0.5 1 calc R U P D 2
O1W O 1.0035(6) 0.2297(5) -0.00145(16) 0.0417(8) Uani 1 1 d . . . . .
H1WA H 1.0682 0.1936 -0.0315 0.063 Uiso 1 1 d R U . . .
H1WB H 0.9377 0.1443 0.0159 0.063 Uiso 1 1 d R U . . .
O2W O 0.4873(5) 0.7510(5) 0.00406(16) 0.0393(8) Uani 1 1 d . . . . .
H2WA H 0.4395 0.8289 -0.0249 0.059 Uiso 1 1 d R U . . .
H2WB H 0.5402 0.8043 0.0318 0.059 Uiso 1 1 d R U . . .
O3W O 0.7992(8) 0.2949(10) -0.1435(3) 0.089(2) Uani 1 1 d . . . . .
H3WA H 0.9215 0.2351 -0.1401 0.133 Uiso 1 1 d R U . . .
H3WB H 0.7850 0.3636 -0.1849 0.133 Uiso 1 1 d R U . . .
O4W O 0.7679(7) 0.8575(7) -0.1334(3) 0.0686(13) Uani 1 1 d . . . . .
H4WA H 0.6591 0.8825 -0.1494 0.103 Uiso 1 1 d R U . . .
H4WB H 0.7986 0.9409 -0.1122 0.103 Uiso 1 1 d R U . . .
O5W O 0.365(2) 0.571(2) 0.2516(7) 0.109(5) Uani 0.5 1 d . U P F 1
H5WA H 0.3573 0.5612 0.2994 0.164 Uiso 0.5 1 d R U P F 1
H5WB H 0.4634 0.5165 0.2398 0.164 Uiso 0.5 1 d R U P F 1
O1 O 0.8883(5) 0.9720(6) 0.09982(16) 0.0428(8) Uani 1 1 d . . . . .

loop_
_atom_site_aniso_label
_atom_site_aniso_U_11
_atom_site_aniso_U_22
_atom_site_aniso_U_33
_atom_site_aniso_U_23
_atom_site_aniso_U_13
_atom_site_aniso_U_12
O6W 0.043(7) 0.29(3) 0.089(10) -0.069(13) 0.027(7) -0.032(10)
Ba1 0.01913(18) 0.0438(2) 0.02359(19) 0.00291(12) -0.00068(11) -0.00359(12)
Cl1 0.123(4) 0.118(4) 0.0377(18) 0.0122(19) 0.015(2) -0.032(3)
Cl2 0.064(2) 0.095(3) 0.0510(19) 0.0184(18) -0.0254(17) -0.0101(19)
Cl1' 0.103(3) 0.137(4) 0.0355(18) -0.002(2) 0.0166(19) 0.017(3)
Cl2' 0.062(2) 0.112(3) 0.0461(18) -0.0227(19) -0.0242(16) 0.013(2)
O2 0.043(2) 0.079(3) 0.0288(18) 0.0055(18) -0.0027(15) 0.000(2)
O4 0.0344(17) 0.0472(19) 0.0256(16) -0.0002(14) 0.0032(13) -0.0038(14)
O5 0.0259(18) 0.103(4) 0.036(2) 0.004(2) -0.0056(15) -0.0059(19)
O6 0.032(4) 0.071(6) 0.019(4) 0.007(4) 0.001(3) 0.005(5)
O6' 0.028(4) 0.115(10) 0.020(4) -0.010(6) 0.006(3) -0.009(6)
C1 0.038(2) 0.038(2) 0.022(2) -0.0021(17) 0.0016(17) 0.0024(19)
C2 0.034(3) 0.142(7) 0.020(2) 0.008(3) -0.002(2) -0.014(4)
O3 0.043(6) 0.097(12) 0.033(5) 0.004(7) -0.003(4) 0.005(9)
C3 0.055(7) 0.061(8) 0.021(5) -0.001(4) -0.007(4) 0.014(6)
C4 0.051(8) 0.090(12) 0.047(8) -0.013(8) -0.003(6) -0.002(8)
C5 0.073(10) 0.095(12) 0.049(8) -0.014(8) -0.028(7) 0.023(8)
C6 0.119(14) 0.055(7) 0.036(6) -0.004(5) -0.025(8) 0.016(8)
C7 0.078(9) 0.051(7) 0.031(5) 0.003(5) 0.004(5) 0.003(6)
C8 0.062(7) 0.047(6) 0.034(5) 0.003(4) -0.008(5) 0.003(5)
O3' 0.033(5) 0.094(11) 0.022(4) 0.002(6) -0.001(3) -0.005(8)
C3' 0.048(6) 0.056(7) 0.025(5) -0.003(4) -0.006(4) 0.004(5)
C4' 0.053(8) 0.070(9) 0.044(7) -0.006(6) -0.004(5) 0.007(7)
C5' 0.057(8) 0.107(13) 0.047(8) -0.016(8) -0.014(6) -0.010(8)
C6' 0.079(10) 0.089(10) 0.035(6) -0.008(6) -0.009(6) -0.008(8)
C7' 0.078(9) 0.058(7) 0.029(5) -0.007(5) -0.011(5) 0.017(6)
C8' 0.046(6) 0.078(8) 0.028(5) -0.002(5) 0.001(4) -0.002(6)
C9 0.023(2) 0.030(2) 0.024(2) -0.0002(15) -0.0035(16) -0.0012(16)
C10 0.026(2) 0.116(5) 0.018(2) -0.008(3) -0.0020(18) -0.008(3)
C11 0.047(6) 0.041(5) 0.026(5) 0.000(4) 0.003(4) -0.002(4)
C12 0.042(6) 0.054(6) 0.026(5) -0.001(4) 0.003(4) -0.006(5)
C13 0.049(6) 0.046(6) 0.035(5) 0.005(4) -0.013(4) 0.005(5)
C14 0.080(9) 0.061(7) 0.026(5) 0.007(5) 0.002(5) 0.001(6)
C15 0.060(8) 0.097(10) 0.027(5) 0.004(6) 0.020(5) -0.013(7)
C16 0.039(6) 0.063(7) 0.038(6) 0.005(5) 0.007(4) 0.000(5)
C11' 0.032(5) 0.079(8) 0.018(4) -0.004(4) 0.000(4) -0.005(5)
C12' 0.041(5) 0.059(7) 0.027(5) -0.008(4) -0.005(4) -0.004(5)
C13' 0.048(6) 0.062(7) 0.025(5) -0.001(4) -0.011(4) 0.005(5)
C14' 0.070(9) 0.082(9) 0.033(6) -0.011(6) 0.000(6) 0.001(7)
C15' 0.062(8) 0.115(12) 0.024(5) -0.019(6) 0.020(5) -0.012(8)
C16' 0.039(6) 0.088(9) 0.034(6) -0.006(5) 0.014(4) -0.019(6)
O1W 0.054(2) 0.0357(18) 0.0351(19) -0.0035(14) 0.0150(16) -0.0056(16)
O2W 0.0369(18) 0.0464(19) 0.0327(18) 0.0037(14) -0.0055(14) -0.0062(15)
O3W 0.070(4) 0.136(6) 0.072(4) -0.057(4) -0.003(3) -0.003(3)
O4W 0.051(3) 0.071(3) 0.075(3) 0.024(2) -0.004(2) -0.005(2)
O5W 0.097(9) 0.121(10) 0.103(10) -0.002(8) 0.010(7) 0.031(8)
O1 0.0397(19) 0.062(2) 0.0258(17) -0.0018(15) 0.0088(14) -0.0031(17)

loop_
_atom_type_symbol
_atom_type_description
_atom_type_scat_dispersion_real
_atom_type_scat_dispersion_imag
_atom_type_scat_source
C C 0.0033 0.0016 'International Tables Vol C Tables 4.2.6.8 and 6.1.1.4'
H H 0.0000 0.0000 'International Tables Vol C Tables 4.2.6.8 and 6.1.1.4'
O O 0.0106 0.0060 'International Tables Vol C Tables 4.2.6.8 and 6.1.1.4'
Cl Cl 0.1484 0.1585 'International Tables Vol C Tables 4.2.6.8 and 6.1.1.4'
Ba Ba -0.3244 2.2819 'International Tables Vol C Tables 4.2.6.8 and 6.1.1.4'

loop_
_geom_angle_atom_site_label_1
_geom_angle_atom_site_label_2
_geom_angle_atom_site_label_3
_geom_angle
_geom_angle_site_symmetry_1
_geom_angle_site_symmetry_3
H6WA O6W H6WB 89.0 . .
O5 Ba1 O3W 72.48(16) 2_665 .
O5 Ba1 O4 136.21(11) 2_665 2_765
O3W Ba1 O4 77.54(14) . 2_765
O5 Ba1 O4 134.30(11) 2_665 .
O3W Ba1 O4 129.67(17) . .
O4 Ba1 O4 89.47(10) 2_765 .
O5 Ba1 O4W 73.44(14) 2_665 .
O3W Ba1 O4W 98.0(2) . .
O4 Ba1 O4W 80.12(13) 2_765 .
O4 Ba1 O4W 127.63(14) . .
O5 Ba1 O1W 133.48(14) 2_665 .
O3W Ba1 O1W 72.27(16) . .
O4 Ba1 O1W 60.98(10) 2_765 .
O4 Ba1 O1W 59.19(10) . .
O4W Ba1 O1W 140.99(13) . .
O5 Ba1 O1W 135.87(14) 2_665 2_765
O3W Ba1 O1W 136.29(15) . 2_765
O4 Ba1 O1W 59.22(10) 2_765 2_765
O4 Ba1 O1W 60.72(10) . 2_765
O4W Ba1 O1W 70.18(13) . 2_765
O1W Ba1 O1W 90.63(10) . 2_765
O5 Ba1 O2W 68.64(12) 2_665 2_665
O3W Ba1 O2W 78.48(16) . 2_665
O4 Ba1 O2W 134.73(11) 2_765 2_665
O4 Ba1 O2W 77.31(10) . 2_665
O4W Ba1 O2W 141.18(12) . 2_665
O1W Ba1 O2W 75.35(10) . 2_665
O1W Ba1 O2W 136.75(9) 2_765 2_665
O5 Ba1 O2W 69.39(12) 2_665 .
O3W Ba1 O2W 141.40(14) . .
O4 Ba1 O2W 136.79(10) 2_765 .
O4 Ba1 O2W 76.85(10) . .
O4W Ba1 O2W 76.82(13) . .
O1W Ba1 O2W 133.84(9) . .
O1W Ba1 O2W 78.64(10) 2_765 .
O2W Ba1 O2W 82.37(11) 2_665 .
O5 Ba1 Ba1 178.48(10) 2_665 2_765
O3W Ba1 Ba1 107.38(13) . 2_765
O4 Ba1 Ba1 44.86(7) 2_765 2_765
O4 Ba1 Ba1 44.61(7) . 2_765
O4W Ba1 Ba1 108.07(10) . 2_765
O1W Ba1 Ba1 45.41(7) . 2_765
O1W Ba1 Ba1 45.22(8) 2_765 2_765
O2W Ba1 Ba1 109.83(7) 2_665 2_765
O2W Ba1 Ba1 110.58(7) . 2_765
O5 Ba1 Ba1 61.59(9) 2_665 2_665
O3W Ba1 Ba1 112.81(13) . 2_665
O4 Ba1 Ba1 162.15(7) 2_765 2_665
O4 Ba1 Ba1 72.72(7) . 2_665
O4W Ba1 Ba1 111.40(11) . 2_665
O1W Ba1 Ba1 107.06(7) . 2_665
O1W Ba1 Ba1 110.61(7) 2_765 2_665
O2W Ba1 Ba1 41.28(8) 2_665 2_665
O2W Ba1 Ba1 41.09(7) . 2_665
Ba1 Ba1 Ba1 117.318(16) 2_765 2_665
C9 O4 Ba1 143.9(3) . 2_765
C9 O4 Ba1 125.5(3) . .
Ba1 O4 Ba1 90.53(10) 2_765 .
C9 O5 Ba1 153.5(3) . 2_665
C11 O6 C10 120.6(9) . .
C11' O6' C10 115.7(9) . .
O1 C1 O2 126.2(4) . .
O1 C1 C2 119.3(5) . .
O2 C1 C2 114.5(5) . .
O3' C2 C1 108.4(7) . .
O3 C2 C1 108.1(7) . .
O3 C2 H2A 110.1 . .
C1 C2 H2A 110.1 . .
O3 C2 H2B 110.1 . .
C1 C2 H2B 110.1 . .
H2A C2 H2B 108.4 . .
C3 O3 C2 119.1(14) . .
O3 C3 C4 115.8(14) . .
O3 C3 C8 123.1(13) . .
C4 C3 C8 121.1(11) . .
C3 C4 C5 119.7(14) . .
C3 C4 H4 120.2 . .
C5 C4 H4 120.2 . .
C6 C5 C4 119.7(14) . .
C6 C5 H5 120.2 . .
C4 C5 H5 120.2 . .
C7 C6 C5 117.9(12) . .
C7 C6 H6 121.0 . .
C5 C6 H6 121.0 . .
C6 C7 C8 123.9(14) . .
C6 C7 Cl1 119.3(11) . .
C8 C7 Cl1 116.8(11) . .
C7 C8 C3 117.7(12) . .
C7 C8 H8 121.1 . .
C3 C8 H8 121.1 . .
C3' O3' C2 119.5(13) . .
O3' C3' C4' 114.9(13) . .
O3' C3' C8' 125.9(12) . .
C4' C3' C8' 119.2(10) . .
C3' C4' C5' 119.1(13) . .
C3' C4' H4' 120.5 . .
C5' C4' H4' 120.5 . .
C6' C5' C4' 121.7(14) . .
C6' C5' H5' 119.2 . .
C4' C5' H5' 119.2 . .
C7' C6' C5' 118.0(13) . .
C7' C6' H6' 121.0 . .
C5' C6' H6' 121.0 . .
C6' C7' C8' 122.5(13) . .
C6' C7' Cl1' 120.1(10) . .
C8' C7' Cl1' 117.5(10) . .
C3' C8' C7' 119.6(11) . .
C3' C8' H8' 120.2 . .
C7' C8' H8' 120.2 . .
O5 C9 O4 126.6(4) . .
O5 C9 C10 118.7(4) . .
O4 C9 C10 114.7(4) . .
O6' C10 C9 106.7(6) . .
O6 C10 C9 109.7(5) . .
O6 C10 H10A 109.7 . .
C9 C10 H10A 109.7 . .
O6 C10 H10B 109.7 . .
C9 C10 H10B 109.7 . .
H10A C10 H10B 108.2 . .
O6 C11 C16 115.2(11) . .
O6 C11 C12 123.7(11) . .
C16 C11 C12 121.0(10) . .
C11 C12 C13 118.5(10) . .
C11 C12 H12 120.7 . .
C13 C12 H12 120.7 . .
C14 C13 C12 121.0(11) . .
C14 C13 Cl2 120.6(9) . .
C12 C13 Cl2 118.4(9) . .
C15 C14 C13 119.4(11) . .
C15 C14 H14 120.3 . .
C13 C14 H14 120.3 . .
C14 C15 C16 121.7(11) . .
C14 C15 H15 119.2 . .
C16 C15 H15 119.2 . .
C11 C16 C15 118.4(11) . .
C11 C16 H16 120.8 . .
C15 C16 H16 120.8 . .
C12' C11' C16' 121.6(10) . .
C12' C11' O6' 124.8(10) . .
C16' C11' O6' 113.6(10) . .
C13' C12' C11' 117.3(10) . .
C13' C12' H12' 121.4 . .
C11' C12' H12' 121.4 . .
C12' C13' C14' 121.3(11) . .
C12' C13' Cl2' 117.4(9) . .
C14' C13' Cl2' 121.2(8) . .
C15' C14' C13' 119.9(11) . .
C15' C14' H14' 120.0 . .
C13' C14' H14' 120.0 . .
C14' C15' C16' 120.6(12) . .
C14' C15' H15' 119.7 . .
C16' C15' H15' 119.7 . .
C15' C16' C11' 119.1(11) . .
C15' C16' H16' 120.4 . .
C11' C16' H16' 120.5 . .
Ba1 O1W Ba1 89.37(10) . 2_765
Ba1 O1W H1WA 109.4 . .
Ba1 O1W H1WA 104.7 2_765 .
Ba1 O1W H1WB 109.5 . .
Ba1 O1W H1WB 131.8 2_765 .
H1WA O1W H1WB 109.5 . .
Ba1 O2W Ba1 97.63(11) 2_665 .
Ba1 O2W H2WA 114.0 2_665 .
Ba1 O2W H2WA 109.4 . .
Ba1 O2W H2WB 116.2 2_665 .
Ba1 O2W H2WB 109.3 . .
H2WA O2W H2WB 109.5 . .
Ba1 O3W H3WA 109.4 . .
Ba1 O3W H3WB 109.2 . .
H3WA O3W H3WB 109.5 . .
Ba1 O4W H4WA 109.3 . .
Ba1 O4W H4WB 109.4 . .
H4WA O4W H4WB 109.5 . .
H5WA O5W H5WB 111.3 . .

loop_
_geom_bond_atom_site_label_1
_geom_bond_atom_site_label_2
_geom_bond_distance
_geom_bond_site_symmetry_2
O6W H6WA 0.8540 .
O6W H6WB 0.8499 .
Ba1 O5 2.707(4) 2_665
Ba1 O3W 2.781(5) .
Ba1 O4 2.813(4) 2_765
Ba1 O4 2.825(3) .
Ba1 O4W 2.833(5) .
Ba1 O1W 2.843(4) .
Ba1 O1W 2.852(4) 2_765
Ba1 O2W 2.863(4) 2_665
Ba1 O2W 2.873(4) .
Ba1 Ba1 4.0047(6) 2_765
Ba1 Ba1 4.3167(7) 2_665
Cl1 C7 1.749(15) .
Cl2 C13 1.711(12) .
Cl1' C7' 1.728(16) .
Cl2' C13' 1.748(12) .
O2 C1 1.249(6) .
O4 C9 1.248(6) .
O4 Ba1 2.813(4) 2_765
O5 C9 1.228(6) .
O5 Ba1 2.707(4) 2_665
O6 C11 1.374(14) .
O6 C10 1.470(12) .
O6' C11' 1.400(14) .
O6' C10 1.449(11) .
C1 O1 1.247(6) .
C1 C2 1.499(7) .
C2 O3' 1.413(18) .
C2 O3 1.496(19) .
C2 H2A 0.9700 .
C2 H2B 0.9700 .
O3 C3 1.354(14) .
C3 C4 1.373(18) .
C3 C8 1.390(18) .
C4 C5 1.42(2) .
C4 H4 0.9300 .
C5 C6 1.40(3) .
C5 H5 0.9300 .
C6 C7 1.36(2) .
C6 H6 0.9300 .
C7 C8 1.382(15) .
C8 H8 0.9300 .
O3' C3' 1.359(13) .
C3' C4' 1.378(18) .
C3' C8' 1.383(16) .
C4' C5' 1.399(18) .
C4' H4' 0.9300 .
C5' C6' 1.38(2) .
C5' H5' 0.9300 .
C6' C7' 1.33(2) .
C6' H6' 0.9300 .
C7' C8' 1.394(15) .
C8' H8' 0.9300 .
C9 C10 1.513(6) .
C10 H10A 0.9700 .
C10 H10B 0.9700 .
C11 C16 1.381(16) .
C11 C12 1.381(17) .
C12 C13 1.391(14) .
C12 H12 0.9300 .
C13 C14 1.367(19) .
C14 C15 1.36(2) .
C14 H14 0.9300 .
C15 C16 1.383(17) .
C15 H15 0.9300 .
C16 H16 0.9300 .
C11' C12' 1.377(15) .
C11' C16' 1.389(15) .
C12' C13' 1.356(13) .
C12' H12' 0.9300 .
C13' C14' 1.412(18) .
C14' C15' 1.32(2) .
C14' H14' 0.9300 .
C15' C16' 1.372(16) .
C15' H15' 0.9300 .
C16' H16' 0.9300 .
O1W Ba1 2.852(4) 2_765
O1W H1WA 0.8499 .
O1W H1WB 0.8500 .
O2W Ba1 2.863(4) 2_665
O2W H2WA 0.8501 .
O2W H2WB 0.8499 .
O3W H3WA 0.9600 .
O3W H3WB 0.9600 .
O4W H4WA 0.8500 .
O4W H4WB 0.8499 .
O5W H5WA 1.0064 .
O5W H5WB 0.8500 .

loop_
_geom_hbond_atom_site_label_D
_geom_hbond_atom_site_label_H
_geom_hbond_atom_site_label_A
_geom_hbond_distance_DH
_geom_hbond_distance_HA
_geom_hbond_distance_DA
_geom_hbond_angle_DHA
_geom_hbond_site_symmetry_A
O5W H5WB O6 0.85 2.08 2.896(18) 161.6 .
O4W H4WB O1 0.85 2.37 2.933(6) 124.3 2_775
O4W H4WB O3W 0.85 2.64 3.266(9) 131.1 1_565
O4W H4WA O2 0.85 2.30 2.848(7) 122.1 2_675
O3W H3WB O5W 0.96 1.78 2.633(16) 146.7 2_665
O3W H3WB O6W 0.96 2.21 2.98(3) 136.3 2_665
O3W H3WA O1 0.96 2.11 2.992(8) 152.1 2_765
O3W H3WA O3' 0.96 2.61 3.302(15) 129.5 2_765
O3W H3WA O3 0.96 2.24 2.914(18) 126.0 2_765
O2W H2WB O2 0.85 2.02 2.832(5) 159.7 .
O2W H2WA O2 0.85 1.97 2.780(5) 159.5 2_675
O1W H1WB O1 0.85 2.09 2.832(5) 145.1 1_545
O1W H1WA O1 0.85 2.04 2.816(5) 151.5 2_765
C16' H16' Cl2' 0.93 2.61 3.184(12) 120.1 1_455
C16' H16' O6W 0.93 2.65 3.361(18) 134.1 .
C12' H12' O6W 0.93 2.49 3.404(17) 169.0 1_655
C16 H16 Cl2 0.93 2.84 3.355(13) 116.4 1_455
C16 H16 O6W 0.93 2.49 3.23(2) 136.3 .
C12 H12 O6W 0.93 2.51 3.432(17) 171.5 1_655
C10 H10B O3 0.97 2.66 3.598(18) 163.9 .
C2 H2A O6 0.97 2.37 3.276(16) 155.6 1_565
O6W H6WA O6' 0.85 2.13 2.811(16) 136.8 .
O6W H6WA O6 0.85 1.97 2.778(17) 157.0 .
O6W H6WA O5 0.85 2.54 2.965(14) 111.7 .
O5W H5WB O6 0.85 2.08 2.896(18) 161.6 .
O4W H4WB O1 0.85 2.37 2.933(6) 124.3 2_775
O4W H4WB O3W 0.85 2.64 3.266(9) 131.1 1_565
O4W H4WA O2 0.85 2.30 2.848(7) 122.1 2_675
O3W H3WB O5W 0.96 1.78 2.633(16) 146.7 2_665
O3W H3WB O6W 0.96 2.21 2.98(3) 136.3 2_665
O3W H3WA O1 0.96 2.11 2.992(8) 152.1 2_765
O3W H3WA O3' 0.96 2.61 3.302(15) 129.5 2_765
O3W H3WA O3 0.96 2.24 2.914(18) 126.0 2_765
O2W H2WB O2 0.85 2.02 2.832(5) 159.7 .
O2W H2WA O2 0.85 1.97 2.780(5) 159.5 2_675
O1W H1WB O1 0.85 2.09 2.832(5) 145.1 1_545
O1W H1WA O1 0.85 2.04 2.816(5) 151.5 2_765
C16' H16' Cl2' 0.93 2.61 3.184(12) 120.1 1_455
C16' H16' O6W 0.93 2.65 3.361(18) 134.1 .
C12' H12' O6W 0.93 2.49 3.404(17) 169.0 1_655
C16 H16 Cl2 0.93 2.84 3.355(13) 116.4 1_455
C16 H16 O6W 0.93 2.49 3.23(2) 136.3 .
C12 H12 O6W 0.93 2.51 3.432(17) 171.5 1_655
C10 H10B O3 0.97 2.66 3.598(18) 163.9 .
C2 H2A O6 0.97 2.37 3.276(16) 155.6 1_565
O5W H5WB O6 0.85 2.08 2.896(18) 161.6 .
O4W H4WB O1 0.85 2.37 2.933(6) 124.3 2_775
O4W H4WA O2 0.85 2.30 2.848(7) 122.1 2_675
O3W H3WB O5W 0.96 1.78 2.633(16) 146.7 2_665
O3W H3WA O1 0.96 2.11 2.992(8) 152.1 2_765
O3W H3WA O3' 0.96 2.61 3.302(15) 129.5 2_765
O3W H3WA O3 0.96 2.24 2.914(18) 126.0 2_765
O2W H2WB O2 0.85 2.02 2.832(5) 159.7 .
O2W H2WA O2 0.85 1.97 2.780(5) 159.5 2_675
O1W H1WB O1 0.85 2.09 2.832(5) 145.1 1_545
O1W H1WA O1 0.85 2.04 2.816(5) 151.5 2_765
C16' H16' Cl2' 0.93 2.61 3.184(12) 120.1 1_455
C16 H16 Cl2 0.93 2.84 3.355(13) 116.4 1_455
C10 H10B O3 0.97 2.66 3.598(18) 163.9 .
C2 H2A O6 0.97 2.37 3.276(16) 155.6 1_565
O5W H5WB O6 0.85 2.08 2.896(18) 161.6 .
O4W H4WB O1 0.85 2.37 2.933(6) 124.3 2_775
O4W H4WA O2 0.85 2.30 2.848(7) 122.1 2_675
O3W H3WB O5W 0.96 1.78 2.633(16) 146.7 2_665
O3W H3WA O1 0.96 2.11 2.992(8) 152.1 2_765
O3W H3WA O3' 0.96 2.61 3.302(15) 129.5 2_765
O3W H3WA O3 0.96 2.24 2.914(18) 126.0 2_765
O2W H2WB O2 0.85 2.02 2.832(5) 159.7 .
O2W H2WA O2 0.85 1.97 2.780(5) 159.5 2_675
O1W H1WB O1 0.85 2.09 2.832(5) 145.1 1_545
O1W H1WA O1 0.85 2.04 2.816(5) 151.5 2_765
C16' H16' Cl2' 0.93 2.61 3.184(12) 120.1 1_455
C16 H16 Cl2 0.93 2.84 3.355(13) 116.4 1_455
C10 H10B O3 0.97 2.66 3.598(18) 163.9 .
C2 H2A O6 0.97 2.37 3.276(16) 155.6 1_565
C2 H2A O6 0.97 2.37 3.276(16) 155.6 1_565
C12 H12 O6W 0.93 2.51 3.432(17) 171.5 1_655
C16 H16 O6W 0.93 2.49 3.23(2) 136.3 .
C16 H16 Cl2 0.93 2.84 3.355(13) 116.4 1_455
C12' H12' O6W 0.93 2.49 3.404(17) 169.0 1_655
C16' H16' O6W 0.93 2.65 3.361(18) 134.1 .
C16' H16' Cl2' 0.93 2.61 3.184(12) 120.1 1_455
O1W H1WA O1 0.85 2.04 2.816(5) 151.5 2_765
O1W H1WB O1 0.85 2.09 2.832(5) 145.1 1_545
O2W H2WA O2 0.85 1.97 2.780(5) 159.5 2_675
O2W H2WB O2 0.85 2.02 2.832(5) 159.7 .
O3W H3WA O3 0.96 2.24 2.914(18) 126.0 2_765
O3W H3WA O3' 0.96 2.61 3.302(15) 129.5 2_765
O3W H3WA O1 0.96 2.11 2.992(8) 152.1 2_765
O3W H3WB O6W 0.96 2.21 2.98(3) 136.3 2_665
O3W H3WB O5W 0.96 1.78 2.633(16) 146.7 2_665
O4W H4WA O2 0.85 2.30 2.848(7) 122.1 2_675
O4W H4WB O3W 0.85 2.64 3.266(9) 131.1 1_565
O4W H4WB O1 0.85 2.37 2.933(6) 124.3 2_775
O5W H5WB O6 0.85 2.08 2.896(18) 161.6 .
C2 H2A O6 0.97 2.37 3.276(16) 155.6 1_565
C10 H10B O3 0.97 2.66 3.598(18) 163.9 .
C12 H12 O6W 0.93 2.51 3.432(17) 171.5 1_655
C16 H16 O6W 0.93 2.49 3.23(2) 136.3 .
C16 H16 Cl2 0.93 2.84 3.355(13) 116.4 1_455
C12' H12' O6W 0.93 2.49 3.404(17) 169.0 1_655
C16' H16' O6W 0.93 2.65 3.361(18) 134.1 .
C16' H16' Cl2' 0.93 2.61 3.184(12) 120.1 1_455
O1W H1WA O1 0.85 2.04 2.816(5) 151.5 2_765
O1W H1WB O1 0.85 2.09 2.832(5) 145.1 1_545
O2W H2WA O2 0.85 1.97 2.780(5) 159.5 2_675
O2W H2WB O2 0.85 2.02 2.832(5) 159.7 .
O3W H3WA O3 0.96 2.24 2.914(18) 126.0 2_765
O3W H3WA O3' 0.96 2.61 3.302(15) 129.5 2_765
O3W H3WA O1 0.96 2.11 2.992(8) 152.1 2_765
O3W H3WB O6W 0.96 2.21 2.98(3) 136.3 2_665
O3W H3WB O5W 0.96 1.78 2.633(16) 146.7 2_665
O4W H4WA O2 0.85 2.30 2.848(7) 122.1 2_675
O4W H4WB O3W 0.85 2.64 3.266(9) 131.1 1_565
O4W H4WB O1 0.85 2.37 2.933(6) 124.3 2_775
O5W H5WB O6 0.85 2.08 2.896(18) 161.6 .
C2 H2A O6 0.97 2.37 3.276(16) 155.6 1_565
C10 H10B O3 0.97 2.66 3.598(18) 163.9 .
C12 H12 O6W 0.93 2.51 3.432(17) 171.5 1_655
C16 H16 O6W 0.93 2.49 3.23(2) 136.3 .
C16 H16 Cl2 0.93 2.84 3.355(13) 116.4 1_455
C12' H12' O6W 0.93 2.49 3.404(17) 169.0 1_655
C16' H16' O6W 0.93 2.65 3.361(18) 134.1 .
C16' H16' Cl2' 0.93 2.61 3.184(12) 120.1 1_455
O1W H1WA O1 0.85 2.04 2.816(5) 151.5 2_765
O1W H1WB O1 0.85 2.09 2.832(5) 145.1 1_545
O2W H2WA O2 0.85 1.97 2.780(5) 159.5 2_675
O2W H2WB O2 0.85 2.02 2.832(5) 159.7 .
O3W H3WA O3 0.96 2.24 2.914(18) 126.0 2_765
O3W H3WA O3' 0.96 2.61 3.302(15) 129.5 2_765
O3W H3WA O1 0.96 2.11 2.992(8) 152.1 2_765
O3W H3WB O6W 0.96 2.21 2.98(3) 136.3 2_665
O3W H3WB O5W 0.96 1.78 2.633(16) 146.7 2_665
O4W H4WA O2 0.85 2.30 2.848(7) 122.1 2_675
O4W H4WB O3W 0.85 2.64 3.266(9) 131.1 1_565
O4W H4WB O1 0.85 2.37 2.933(6) 124.3 2_775
O5W H5WB O6 0.85 2.08 2.896(18) 161.6 .

loop_
_geom_torsion_atom_site_label_1
_geom_torsion_atom_site_label_2
_geom_torsion_atom_site_label_3
_geom_torsion_atom_site_label_4
_geom_torsion
_geom_torsion_site_symmetry_1
O1 C1 C2 O3' 12.9(11) .
O2 C1 C2 O3' -168.6(8) .
O1 C1 C2 O3 -13.3(11) .
O2 C1 C2 O3 165.2(9) .
C1 C2 O3 C3 -177.1(12) .
C2 O3 C3 C4 -162.1(15) .
C2 O3 C3 C8 18(2) .
O3 C3 C4 C5 -178.3(16) .
C8 C3 C4 C5 1(2) .
C3 C4 C5 C6 -1(3) .
C4 C5 C6 C7 -1(2) .
C5 C6 C7 C8 1(2) .
C5 C6 C7 Cl1 -179.3(11) .
C6 C7 C8 C3 0(2) .
Cl1 C7 C8 C3 180.0(10) .
O3 C3 C8 C7 178.6(13) .
C4 C3 C8 C7 -1(2) .
C1 C2 O3' C3' 170.5(11) .
C2 O3' C3' C4' 169.4(14) .
C2 O3' C3' C8' -10(2) .
O3' C3' C4' C5' -178.4(15) .
C8' C3' C4' C5' 1(2) .
C3' C4' C5' C6' -1(3) .
C4' C5' C6' C7' 0(3) .
C5' C6' C7' C8' 0(2) .
C5' C6' C7' Cl1' -180.0(13) .
O3' C3' C8' C7' 178.4(14) .
C4' C3' C8' C7' -1(2) .
C6' C7' C8' C3' 0(2) .
Cl1' C7' C8' C3' -179.4(11) .
Ba1 O5 C9 O4 5.5(13) 2_665
Ba1 O5 C9 C10 -174.1(7) 2_665
Ba1 O4 C9 O5 -179.4(4) 2_765
Ba1 O4 C9 O5 -2.9(7) .
Ba1 O4 C9 C10 0.2(8) 2_765
Ba1 O4 C9 C10 176.7(4) .
C11' O6' C10 C9 -169.9(10) .
C11 O6 C10 C9 173.1(9) .
O5 C9 C10 O6' -16.5(9) .
O4 C9 C10 O6' 163.8(7) .
O5 C9 C10 O6 15.8(9) .
O4 C9 C10 O6 -163.9(6) .
C10 O6 C11 C16 175.5(10) .
C10 O6 C11 C12 -1.1(17) .
O6 C11 C12 C13 177.6(11) .
C16 C11 C12 C13 1.1(18) .
C11 C12 C13 C14 -0.1(18) .
C11 C12 C13 Cl2 180.0(9) .
C12 C13 C14 C15 0(2) .
Cl2 C13 C14 C15 179.8(11) .
C13 C14 C15 C16 -1(2) .
O6 C11 C16 C15 -178.6(13) .
C12 C11 C16 C15 -1.9(19) .
C14 C15 C16 C11 2(2) .
C10 O6' C11' C12' 7(2) .
C10 O6' C11' C16' -172.9(12) .
C16' C11' C12' C13' 1(2) .
O6' C11' C12' C13' -178.9(13) .
C11' C12' C13' C14' -2.7(19) .
C11' C12' C13' Cl2' -179.1(11) .
C12' C13' C14' C15' 5(2) .
Cl2' C13' C14' C15' -179.2(13) .
C13' C14' C15' C16' -5(3) .
C14' C15' C16' C11' 4(2) .
C12' C11' C16' C15' -2(2) .
O6' C11' C16' C15' 178.4(14) .
